data_2222462
loop_
_publ_author_name
'Santos, Ana C.'
'Ramos Silva, Manuela'
'Monsanto, Paula V.'
'Matos Beja, Ana'
'Sobral, Abilio J. F. N.'

_publ_section_title
;
 2,2',5,5'-Tetramethyl-1,1'-(hexane-1,6-diyl)di-1<i>H</i>-pyrrole
;
_journal_coeditor_code SU2118
_journal_issue 7
_journal_name_full 'Acta Crystallographica Section E'
_journal_page_first o1594
_journal_paper_doi 10.1107/S1600536809021965
_journal_volume 65
_journal_year 2009
_chemical_formula_moiety 'C18 H28 N2'
_chemical_formula_sum 'C18 H28 N2'
_chemical_formula_weight 272.42
_chemical_name_common
;
1,6-bis(2,5-dimethyl-pyrrol-1-yl)hexane
;
_chemical_name_systematic
;
2,2',5,5'-Tetramethyl-1,1'-(hexane-1,6-diyl)di-1<i>H</i>-pyrrole
;
_space_group_IT_number 14
_symmetry_cell_setting monoclinic
_symmetry_space_group_name_Hall '-P 2ybc'
_symmetry_space_group_name_H-M 'P 1 21/c 1'
_atom_sites_solution_hydrogens geom
_atom_sites_solution_primary direct
_atom_sites_solution_secondary difmap
_audit_creation_method SHELXL-97
_cell_angle_alpha 90.00
_cell_angle_beta 94.309(3)
_cell_angle_gamma 90.00
_cell_formula_units_Z 2
_cell_length_a 7.7608(3)
_cell_length_b 6.4767(3)
_cell_length_c 16.7738(7)
_cell_measurement_reflns_used 2568
_cell_measurement_temperature 293(2)
_cell_measurement_theta_max 30.603
_cell_measurement_theta_min 2.632
_cell_volume 840.74(6)
_computing_cell_refinement 'SAINT (Bruker, 2003)'
_computing_data_collection 'SMART (Bruker, 2003)'
_computing_data_reduction 'SAINT (Bruker, 2003)'
_computing_molecular_graphics 'ORTEPII (Johnson, 1976)'
_computing_publication_material 'SHELXL97 (Sheldrick, 2008)'
_computing_structure_refinement 'SHELXL97 (Sheldrick, 2008)'
_computing_structure_solution 'SHELXS97 (Sheldrick, 2008)'
_diffrn_ambient_temperature 293(2)
_diffrn_measured_fraction_theta_full 1.000
_diffrn_measured_fraction_theta_max 0.990
_diffrn_measurement_device_type 'Bruker SMART APEX CCD area-detector'
_diffrn_measurement_method '\f and \w'
_diffrn_radiation_monochromator graphite
_diffrn_radiation_source 'fine-focus sealed tube'
_diffrn_radiation_type MoK\a
_diffrn_radiation_wavelength 0.71073
_diffrn_reflns_av_R_equivalents 0.0246
_diffrn_reflns_av_sigmaI/netI 0.0272
_diffrn_reflns_limit_h_max 12
_diffrn_reflns_limit_h_min -12
_diffrn_reflns_limit_k_max 10
_diffrn_reflns_limit_k_min -10
_diffrn_reflns_limit_l_max 26
_diffrn_reflns_limit_l_min -27
_diffrn_reflns_number 12290
_diffrn_reflns_theta_full 25.00
_diffrn_reflns_theta_max 35.44
_diffrn_reflns_theta_min 2.44
_exptl_absorpt_coefficient_mu 0.063
_exptl_absorpt_correction_T_max 0.997
_exptl_absorpt_correction_T_min 0.881
_exptl_absorpt_correction_type multi-scan
_exptl_absorpt_process_details '(SADABS;  Sheldrick, 2000)'
_exptl_crystal_colour yellow
_exptl_crystal_density_diffrn 1.076
_exptl_crystal_density_method 'not measured'
_exptl_crystal_description needle
_exptl_crystal_F_000 300
_exptl_crystal_size_max 0.35
_exptl_crystal_size_mid 0.10
_exptl_crystal_size_min 0.06
_refine_diff_density_max 0.328
_refine_diff_density_min -0.237
_refine_ls_extinction_method none
_refine_ls_goodness_of_fit_ref 1.027
_refine_ls_hydrogen_treatment constr
_refine_ls_matrix_type full
_refine_ls_number_parameters 93
_refine_ls_number_reflns 3799
_refine_ls_number_restraints 0
_refine_ls_restrained_S_all 1.027
_refine_ls_R_factor_all 0.0970
_refine_ls_R_factor_gt 0.0534
_refine_ls_shift/su_max 0.000
_refine_ls_shift/su_mean 0.000
_refine_ls_structure_factor_coef Fsqd
_refine_ls_weighting_details 'calc w=1/[\s^2^(Fo^2^)+(0.084P)^2^+0.0541P] where P=(Fo^2^+2Fc^2^)/3'
_refine_ls_weighting_scheme calc
_refine_ls_wR_factor_gt 0.1474
_refine_ls_wR_factor_ref 0.1804
_reflns_number_gt 2110
_reflns_number_total 3799
_reflns_threshold_expression I>2\s(I)
_cod_data_source_file su2118.cif
_cod_data_source_block I
_cod_original_sg_symbol_H-M 'P 21/c'
_cod_database_code 2222462
_cod_database_fobs_code 2222462

loop_
_symmetry_equiv_pos_as_xyz
'x, y, z'
'-x, y+1/2, -z+1/2'
'-x, -y, -z'
'x, -y-1/2, z-1/2'

loop_
_atom_site_type_symbol
_atom_site_label
_atom_site_fract_x
_atom_site_fract_y
_atom_site_fract_z
_atom_site_U_iso_or_equiv
_atom_site_adp_type
_atom_site_calc_flag
_atom_site_refinement_flags
_atom_site_occupancy
_atom_site_disorder_assembly
_atom_site_disorder_group
N N1 0.36575(10) 0.90724(13) 0.13870(5) 0.0405(2) Uani d . 1 . .
C C2 0.15288(14) 0.71268(16) 0.04807(6) 0.0461(2) Uani d . 1 . .
H H2A 0.2278 0.7239 0.0045 0.055 Uiso calc R 1 . .
H H2B 0.0732 0.8283 0.0444 0.055 Uiso calc R 1 . .
C C1 0.05154(13) 0.51178(16) 0.03991(6) 0.0438(2) Uani d . 1 . .
H H1A 0.1315 0.3970 0.0471 0.053 Uiso calc R 1 . .
H H1B -0.0269 0.5048 0.0822 0.053 Uiso calc R 1 . .
C C7 0.32211(13) 1.07945(16) 0.18158(6) 0.0444(2) Uani d . 1 . .
C C3 0.26078(15) 0.72241(17) 0.12703(6) 0.0490(3) Uani d . 1 . .
H H3A 0.1842 0.7133 0.1700 0.059 Uiso calc R 1 . .
H H3B 0.3363 0.6029 0.1310 0.059 Uiso calc R 1 . .
C C4 0.53191(13) 0.92871(18) 0.11692(6) 0.0473(3) Uani d . 1 . .
C C6 0.46125(16) 1.20827(17) 0.18618(7) 0.0513(3) Uani d . 1 . .
H H6 0.4681 1.3360 0.2116 0.062 Uiso calc R 1 . .
C C5 0.59257(15) 1.1140(2) 0.14579(7) 0.0547(3) Uani d . 1 . .
H H5 0.7017 1.1684 0.1398 0.066 Uiso calc R 1 . .
C C8 0.15291(18) 1.1023(3) 0.21603(10) 0.0741(4) Uani d . 1 . .
H H8A 0.1485 1.2332 0.2427 0.111 Uiso calc R 1 . .
H H8B 0.1386 0.9932 0.2537 0.111 Uiso calc R 1 . .
H H8C 0.0620 1.0952 0.1740 0.111 Uiso calc R 1 . .
C C9 0.61868(19) 0.7690(3) 0.07002(9) 0.0770(5) Uani d . 1 . .
H H9A 0.7339 0.8135 0.0615 0.116 Uiso calc R 1 . .
H H9B 0.5546 0.7496 0.0194 0.116 Uiso calc R 1 . .
H H9C 0.6235 0.6411 0.0990 0.116 Uiso calc R 1 . .

loop_
_atom_site_aniso_label
_atom_site_aniso_U_11
_atom_site_aniso_U_22
_atom_site_aniso_U_33
_atom_site_aniso_U_12
_atom_site_aniso_U_13
_atom_site_aniso_U_23
N1 0.0412(4) 0.0383(4) 0.0410(4) 0.0004(3) -0.0041(3) -0.0022(3)
C2 0.0477(5) 0.0449(6) 0.0443(5) -0.0050(4) -0.0057(4) 0.0003(4)
C1 0.0452(5) 0.0434(5) 0.0420(5) -0.0030(4) -0.0018(4) -0.0029(4)
C7 0.0486(5) 0.0423(5) 0.0413(5) 0.0083(4) -0.0031(4) -0.0014(4)
C3 0.0554(6) 0.0420(5) 0.0475(6) -0.0075(4) -0.0093(4) 0.0022(4)
C4 0.0420(5) 0.0562(6) 0.0430(5) 0.0043(4) -0.0008(4) 0.0002(4)
C6 0.0670(7) 0.0383(5) 0.0463(6) -0.0021(5) -0.0113(5) -0.0001(4)
C5 0.0489(6) 0.0623(7) 0.0514(6) -0.0127(5) -0.0062(4) 0.0088(5)
C8 0.0626(8) 0.0870(11) 0.0739(9) 0.0184(7) 0.0119(6) -0.0092(8)
C9 0.0652(8) 0.0941(11) 0.0722(9) 0.0247(8) 0.0077(7) -0.0169(8)

loop_
_atom_type_symbol
_atom_type_description
_atom_type_scat_dispersion_real
_atom_type_scat_dispersion_imag
_atom_type_scat_source
C C 0.0033 0.0016 'International Tables Vol C Tables 4.2.6.8 and 6.1.1.4'
H H 0.0000 0.0000 'International Tables Vol C Tables 4.2.6.8 and 6.1.1.4'
N N 0.0061 0.0033 'International Tables Vol C Tables 4.2.6.8 and 6.1.1.4'

loop_
_geom_angle_atom_site_label_1
_geom_angle_atom_site_label_2
_geom_angle_atom_site_label_3
_geom_angle_site_symmetry_1
_geom_angle_site_symmetry_3
_geom_angle
_geom_angle_publ_flag
C4 N1 C7 . . 109.16(9) ?
C4 N1 C3 . . 125.15(9) ?
C7 N1 C3 . . 125.29(9) ?
C3 C2 C1 . . 111.26(8) ?
C3 C2 H2A . . 109.4 ?
C1 C2 H2A . . 109.4 ?
C3 C2 H2B . . 109.4 ?
C1 C2 H2B . . 109.4 ?
H2A C2 H2B . . 108.0 ?
C1 C1 C2 3_565 . 113.63(11) ?
C1 C1 H1A 3_565 . 108.8 ?
C2 C1 H1A . . 108.8 ?
C1 C1 H1B 3_565 . 108.8 ?
C2 C1 H1B . . 108.8 ?
H1A C1 H1B . . 107.7 ?
C6 C7 N1 . . 107.41(10) ?
C6 C7 C8 . . 129.72(11) ?
N1 C7 C8 . . 122.84(11) ?
N1 C3 C2 . . 114.82(8) ?
N1 C3 H3A . . 108.6 ?
C2 C3 H3A . . 108.6 ?
N1 C3 H3B . . 108.6 ?
C2 C3 H3B . . 108.6 ?
H3A C3 H3B . . 107.5 ?
C5 C4 N1 . . 107.48(10) ?
C5 C4 C9 . . 129.80(12) ?
N1 C4 C9 . . 122.72(11) ?
C7 C6 C5 . . 107.90(10) ?
C7 C6 H6 . . 126.1 ?
C5 C6 H6 . . 126.1 ?
C4 C5 C6 . . 108.05(10) ?
C4 C5 H5 . . 126.0 ?
C6 C5 H5 . . 126.0 ?
C7 C8 H8A . . 109.5 ?
C7 C8 H8B . . 109.5 ?
H8A C8 H8B . . 109.5 ?
C7 C8 H8C . . 109.5 ?
H8A C8 H8C . . 109.5 ?
H8B C8 H8C . . 109.5 ?
C4 C9 H9A . . 109.5 ?
C4 C9 H9B . . 109.5 ?
H9A C9 H9B . . 109.5 ?
C4 C9 H9C . . 109.5 ?
H9A C9 H9C . . 109.5 ?
H9B C9 H9C . . 109.5 ?

loop_
_geom_bond_atom_site_label_1
_geom_bond_atom_site_label_2
_geom_bond_site_symmetry_2
_geom_bond_distance
_geom_bond_publ_flag
N1 C4 . 1.3735(13) ?
N1 C7 . 1.3830(13) ?
N1 C3 . 1.4529(13) ?
C2 C3 . 1.5141(14) ?
C2 C1 . 1.5212(14) ?
C2 H2A . 0.9700 ?
C2 H2B . 0.9700 ?
C1 C1 3_565 1.5149(18) ?
C1 H1A . 0.9700 ?
C1 H1B . 0.9700 ?
C7 C6 . 1.3622(16) ?
C7 C8 . 1.4812(17) ?
C3 H3A . 0.9700 ?
C3 H3B . 0.9700 ?
C4 C5 . 1.3647(17) ?
C4 C9 . 1.4904(17) ?
C6 C5 . 1.4049(18) ?
C6 H6 . 0.9300 ?
C5 H5 . 0.9300 ?
C8 H8A . 0.9600 ?
C8 H8B . 0.9600 ?
C8 H8C . 0.9600 ?
C9 H9A . 0.9600 ?
C9 H9B . 0.9600 ?
C9 H9C . 0.9600 ?

loop_
_geom_hbond_atom_site_label_D
_geom_hbond_atom_site_label_H
_geom_hbond_atom_site_label_A
_geom_hbond_site_symmetry_A
_geom_hbond_distance_DH
_geom_hbond_distance_HA
_geom_hbond_distance_DA
_geom_hbond_angle_DHA
C6 H6 Cg1 2_655 0.93 2.67 3.4918(13) 148

loop_
_geom_torsion_atom_site_label_1
_geom_torsion_atom_site_label_2
_geom_torsion_atom_site_label_3
_geom_torsion_atom_site_label_4
_geom_torsion_site_symmetry_1
_geom_torsion_site_symmetry_2
_geom_torsion_site_symmetry_3
_geom_torsion_site_symmetry_4
_geom_torsion
_geom_torsion_publ_flag
C3 C2 C1 C1 . . . 3_565 -176.89(11) ?
C4 N1 C7 C6 . . . . 0.20(11) ?
C3 N1 C7 C6 . . . . 173.26(9) ?
C4 N1 C7 C8 . . . . -178.14(11) ?
C3 N1 C7 C8 . . . . -5.08(16) ?
C4 N1 C3 C2 . . . . -89.88(13) ?
C7 N1 C3 C2 . . . . 98.15(12) ?
C1 C2 C3 N1 . . . . 178.31(9) ?
C7 N1 C4 C5 . . . . -0.16(12) ?
C3 N1 C4 C5 . . . . -173.23(9) ?
C7 N1 C4 C9 . . . . 179.88(11) ?
C3 N1 C4 C9 . . . . 6.81(16) ?
N1 C7 C6 C5 . . . . -0.16(12) ?
C8 C7 C6 C5 . . . . 178.02(12) ?
N1 C4 C5 C6 . . . . 0.06(12) ?
C9 C4 C5 C6 . . . . -179.98(12) ?
C7 C6 C5 C4 . . . . 0.06(13) ?
